data_7708593
loop_
_publ_author_name
'Jin, Jian-Ce'
'Zhuang, Ting-Hui'
'Lin, Yang-Peng'
'Lin, Bing-Ye'
'Jiang, Jiang'
'Du, Kezhao'
'Huang, Xiao-ying'

_publ_section_title
;
 Ionic Indium (III) Chloride Hybrids Incorporating
 2,2&#x2019;-bipyrimidine Ligand: Studies on Photoluminescence and
 Structural Transformation
;
_journal_name_full 'Dalton Transactions'
_journal_paper_doi 10.1039/D1DT03264J
_journal_year 2021
_chemical_formula_sum 'C26 H34 Cl8 In2 N6'
_chemical_formula_weight 943.83
_space_group_crystal_system triclinic
_space_group_IT_number 2
_space_group_name_Hall '-P 1'
_space_group_name_H-M_alt 'P -1'
_atom_sites_solution_hydrogens geom
_audit_creation_method SHELXL-2018/3
_audit_update_record
;
2021-07-31 deposited with the CCDC.	2021-10-18 downloaded from the CCDC.
;
_cell_angle_alpha 64.232(9)
_cell_angle_beta 73.673(8)
_cell_angle_gamma 83.411(6)
_cell_formula_units_Z 1
_cell_length_a 8.5386(6)
_cell_length_b 10.7576(8)
_cell_length_c 11.5924(14)
_cell_measurement_reflns_used 5283
_cell_measurement_temperature 290(2)
_cell_measurement_theta_max 26.0400
_cell_measurement_theta_min 3.1760
_cell_volume 920.23(17)
_computing_structure_refinement 'SHELXL-2018/3 (Sheldrick, 2018)'
_computing_structure_solution 'SHELXT 2014/5 (Sheldrick, 2014)'
_diffrn_ambient_temperature 290(2)
_diffrn_measured_fraction_theta_full 1.000
_diffrn_measured_fraction_theta_max 0.905
_diffrn_measurement_device_type 'SuperNova, Dual, Cu at home/near, Atlas'
_diffrn_radiation_type MoK\a
_diffrn_radiation_wavelength 0.71073
_diffrn_reflns_av_R_equivalents 0.0721
_diffrn_reflns_av_unetI/netI 0.0722
_diffrn_reflns_Laue_measured_fraction_full 1.000
_diffrn_reflns_Laue_measured_fraction_max 0.905
_diffrn_reflns_limit_h_max 11
_diffrn_reflns_limit_h_min -11
_diffrn_reflns_limit_k_max 15
_diffrn_reflns_limit_k_min -15
_diffrn_reflns_limit_l_max 16
_diffrn_reflns_limit_l_min -16
_diffrn_reflns_number 21945
_diffrn_reflns_point_group_measured_fraction_full 1.000
_diffrn_reflns_point_group_measured_fraction_max 0.905
_diffrn_reflns_theta_full 25.242
_diffrn_reflns_theta_max 30.358
_diffrn_reflns_theta_min 2.019
_exptl_absorpt_coefficient_mu 1.861
_exptl_absorpt_correction_T_max 1.00000
_exptl_absorpt_correction_T_min 0.50735
_exptl_absorpt_correction_type multi-scan
_exptl_crystal_colour light-brown
_exptl_crystal_density_diffrn 1.703
_exptl_crystal_description block
_exptl_crystal_F_000 466
_exptl_crystal_size_max 0.350
_exptl_crystal_size_mid 0.300
_exptl_crystal_size_min 0.150
_refine_diff_density_max 1.215
_refine_diff_density_min -1.137
_refine_diff_density_rms 0.148
_refine_ls_extinction_method none
_refine_ls_goodness_of_fit_ref 1.057
_refine_ls_hydrogen_treatment constr
_refine_ls_matrix_type full
_refine_ls_number_parameters 191
_refine_ls_number_reflns 5010
_refine_ls_number_restraints 0
_refine_ls_restrained_S_all 1.057
_refine_ls_R_factor_all 0.0887
_refine_ls_R_factor_gt 0.0484
_refine_ls_shift/su_max 0.000
_refine_ls_shift/su_mean 0.000
_refine_ls_structure_factor_coef Fsqd
_refine_ls_weighting_details 'w=1/[\s^2^(Fo^2^)+(0.0596P)^2^] where P=(Fo^2^+2Fc^2^)/3'
_refine_ls_weighting_scheme calc
_refine_ls_wR_factor_gt 0.1093
_refine_ls_wR_factor_ref 0.1313
_reflns_Friedel_coverage 0.000
_reflns_number_gt 3405
_reflns_number_total 5010
_reflns_threshold_expression 'I > 2\s(I)'
_cod_data_source_file d1dt03264j2.cif
_cod_data_source_block ck
_cod_original_cell_volume 920.23(16)
_cod_database_code 7708593
_shelx_shelxl_version_number 2018/3
_shelx_space_group_comment
;
The symmetry employed for this shelxl refinement is uniquely defined
by the following loop, which should always be used as a source of
symmetry information in preference to the above space-group names.
They are only intended as comments.
;
_shelx_estimated_absorpt_t_min 0.562
_shelx_estimated_absorpt_t_max 0.768

loop_
_space_group_symop_operation_xyz
'x, y, z'
'-x, -y, -z'

loop_
_atom_site_label
_atom_site_type_symbol
_atom_site_fract_x
_atom_site_fract_y
_atom_site_fract_z
_atom_site_U_iso_or_equiv
_atom_site_adp_type
_atom_site_occupancy
_atom_site_site_symmetry_order
_atom_site_calc_flag
_atom_site_refinement_flags_posn
_atom_site_refinement_flags_adp
_atom_site_refinement_flags_occupancy
_atom_site_disorder_assembly
_atom_site_disorder_group
In1 In 0.23359(3) 0.74926(3) 0.58182(3) 0.03602(13) Uani 1 1 d . . . . .
Cl1 Cl 0.46268(14) 0.73100(14) 0.67399(13) 0.0497(3) Uani 1 1 d . . . . .
Cl2 Cl 0.39243(15) 0.85486(14) 0.35073(13) 0.0513(3) Uani 1 1 d . . . . .
Cl3 Cl 0.21360(17) 0.52137(12) 0.58635(14) 0.0541(3) Uani 1 1 d . . . . .
Cl4 Cl 0.03066(16) 0.68616(15) 0.79729(13) 0.0565(3) Uani 1 1 d . . . . .
N1 N 0.0069(4) 0.8364(4) 0.4915(4) 0.0353(8) Uani 1 1 d . . . . .
N2 N -0.1747(4) 1.0227(4) 0.4357(4) 0.0357(8) Uani 1 1 d . . . . .
C1 C -0.0764(5) 0.7695(5) 0.4533(5) 0.0412(11) Uani 1 1 d . . . . .
H1 H -0.042035 0.682344 0.458718 0.049 Uiso 1 1 calc R U . . .
C2 C -0.2094(5) 0.8246(5) 0.4068(5) 0.0431(11) Uani 1 1 d . . . . .
H2 H -0.266472 0.776640 0.381121 0.052 Uiso 1 1 calc R U . . .
C3 C -0.2566(5) 0.9537(5) 0.3993(5) 0.0407(11) Uani 1 1 d . . . . .
H3 H -0.347540 0.993770 0.368154 0.049 Uiso 1 1 calc R U . . .
C4 C -0.0464(5) 0.9618(4) 0.4798(4) 0.0298(9) Uani 1 1 d . . . . .
N3 N 0.4853(5) 0.3653(4) 0.8970(4) 0.0488(10) Uani 1 1 d . . . . .
C5 C 0.5817(7) 0.4036(5) 0.7744(5) 0.0515(13) Uani 1 1 d . . . . .
H5 H 0.537978 0.418423 0.704534 0.062 Uiso 1 1 calc R U . . .
C6 C 0.7459(7) 0.4208(6) 0.7521(6) 0.0637(15) Uani 1 1 d . . . . .
H6 H 0.813459 0.445960 0.666891 0.076 Uiso 1 1 calc R U . . .
C7 C 0.8112(7) 0.4018(6) 0.8524(7) 0.0668(16) Uani 1 1 d . . . . .
H7 H 0.922021 0.416385 0.836698 0.080 Uiso 1 1 calc R U . . .
C8 C 0.7095(8) 0.3605(7) 0.9778(7) 0.0712(17) Uani 1 1 d . . . . .
H8 H 0.751271 0.344640 1.048916 0.085 Uiso 1 1 calc R U . . .
C9 C 0.5492(7) 0.3430(6) 0.9976(6) 0.0589(14) Uani 1 1 d . . . . .
H9 H 0.481031 0.314814 1.082968 0.071 Uiso 1 1 calc R U . . .
C10 C 0.3054(7) 0.3491(8) 0.9205(7) 0.0778(19) Uani 1 1 d . . . . .
H10A H 0.249738 0.354203 1.003615 0.093 Uiso 1 1 calc R U . . .
H10B H 0.268670 0.426047 0.850508 0.093 Uiso 1 1 calc R U . . .
C11 C 0.2573(9) 0.2228(9) 0.9251(8) 0.103(3) Uani 1 1 d . . . . .
H11A H 0.140901 0.224852 0.933275 0.123 Uiso 1 1 calc R U . . .
H11B H 0.313053 0.216473 0.842532 0.123 Uiso 1 1 calc R U . . .
C12 C 0.2919(11) 0.1092(9) 1.0278(10) 0.121(3) Uani 1 1 d . . . . .
H12A H 0.255277 0.123651 1.108163 0.146 Uiso 1 1 calc R U . . .
H12B H 0.409132 0.096324 1.010417 0.146 Uiso 1 1 calc R U . . .
C13 C 0.2044(14) -0.0300(10) 1.0504(13) 0.186(6) Uani 1 1 d . . . . .
H13A H 0.247780 -0.049368 0.974135 0.278 Uiso 1 1 calc R U . . .
H13B H 0.088897 -0.015879 1.063072 0.278 Uiso 1 1 calc R U . . .
H13C H 0.225309 -0.106389 1.127401 0.278 Uiso 1 1 calc R U . . .

loop_
_atom_site_aniso_label
_atom_site_aniso_U_11
_atom_site_aniso_U_22
_atom_site_aniso_U_33
_atom_site_aniso_U_23
_atom_site_aniso_U_13
_atom_site_aniso_U_12
In1 0.03553(19) 0.0347(2) 0.0439(2) -0.01962(16) -0.01673(15) 0.00678(13)
Cl1 0.0446(6) 0.0577(8) 0.0530(8) -0.0230(6) -0.0263(6) 0.0099(5)
Cl2 0.0466(6) 0.0645(8) 0.0442(7) -0.0234(6) -0.0112(5) -0.0046(6)
Cl3 0.0709(8) 0.0367(6) 0.0658(9) -0.0271(6) -0.0288(7) 0.0093(6)
Cl4 0.0518(7) 0.0676(9) 0.0488(8) -0.0274(7) -0.0035(6) -0.0071(6)
N1 0.0331(18) 0.0335(19) 0.049(2) -0.0243(18) -0.0145(17) 0.0047(15)
N2 0.0326(18) 0.036(2) 0.043(2) -0.0196(18) -0.0138(16) 0.0027(15)
C1 0.043(2) 0.035(2) 0.053(3) -0.024(2) -0.017(2) 0.005(2)
C2 0.040(2) 0.044(3) 0.062(3) -0.034(3) -0.022(2) 0.002(2)
C3 0.036(2) 0.044(3) 0.054(3) -0.026(2) -0.023(2) 0.004(2)
C4 0.0273(19) 0.030(2) 0.036(2) -0.0172(19) -0.0080(17) -0.0026(16)
N3 0.055(2) 0.053(3) 0.044(3) -0.022(2) -0.020(2) 0.005(2)
C5 0.076(4) 0.040(3) 0.039(3) -0.015(2) -0.021(3) 0.006(3)
C6 0.070(4) 0.050(3) 0.062(4) -0.023(3) -0.006(3) 0.006(3)
C7 0.057(3) 0.055(4) 0.090(5) -0.031(4) -0.020(4) -0.002(3)
C8 0.086(4) 0.072(4) 0.076(5) -0.035(4) -0.046(4) 0.008(3)
C9 0.074(4) 0.063(4) 0.049(3) -0.029(3) -0.022(3) 0.008(3)
C10 0.055(4) 0.098(6) 0.072(5) -0.028(4) -0.016(3) -0.006(3)
C11 0.085(5) 0.104(6) 0.109(7) -0.036(6) -0.024(5) -0.002(5)
C12 0.126(7) 0.095(6) 0.164(10) -0.054(7) -0.083(7) 0.036(6)
C13 0.243(14) 0.086(7) 0.250(16) -0.046(9) -0.140(13) 0.006(8)

loop_
_atom_type_symbol
_atom_type_description
_atom_type_scat_dispersion_real
_atom_type_scat_dispersion_imag
_atom_type_scat_source
C C 0.0033 0.0016 'International Tables Vol C Tables 4.2.6.8 and 6.1.1.4'
H H 0.0000 0.0000 'International Tables Vol C Tables 4.2.6.8 and 6.1.1.4'
Cl Cl 0.1484 0.1585 'International Tables Vol C Tables 4.2.6.8 and 6.1.1.4'
In In -0.7276 1.3100 'International Tables Vol C Tables 4.2.6.8 and 6.1.1.4'
N N 0.0061 0.0033 'International Tables Vol C Tables 4.2.6.8 and 6.1.1.4'

loop_
_geom_angle_atom_site_label_1
_geom_angle_atom_site_label_2
_geom_angle_atom_site_label_3
_geom_angle
_geom_angle_site_symmetry_1
_geom_angle_site_symmetry_3
_geom_angle_publ_flag
N1 In1 N2 69.77(11) . 2_576 ?
N1 In1 Cl1 162.00(9) . . ?
N2 In1 Cl1 92.24(9) 2_576 . ?
N1 In1 Cl2 84.17(10) . . ?
N2 In1 Cl2 86.96(10) 2_576 . ?
Cl1 In1 Cl2 95.00(4) . . ?
N1 In1 Cl3 93.33(9) . . ?
N2 In1 Cl3 162.72(9) 2_576 . ?
Cl1 In1 Cl3 104.64(4) . . ?
Cl2 In1 Cl3 95.08(5) . . ?
N1 In1 Cl4 84.63(10) . . ?
N2 In1 Cl4 82.93(10) 2_576 . ?
Cl1 In1 Cl4 93.60(5) . . ?
Cl2 In1 Cl4 166.97(5) . . ?
Cl3 In1 Cl4 92.19(5) . . ?
C4 N1 C1 116.4(4) . . ?
C4 N1 In1 117.9(3) . . ?
C1 N1 In1 125.7(3) . . ?
C4 N2 C3 117.4(4) . . ?
C4 N2 In1 117.4(3) . 2_576 ?
C3 N2 In1 125.2(3) . 2_576 ?
N1 C1 C2 122.2(4) . . ?
N1 C1 H1 118.9 . . ?
C2 C1 H1 118.9 . . ?
C1 C2 C3 117.5(4) . . ?
C1 C2 H2 121.3 . . ?
C3 C2 H2 121.3 . . ?
N2 C3 C2 121.4(4) . . ?
N2 C3 H3 119.3 . . ?
C2 C3 H3 119.3 . . ?
N2 C4 N1 125.2(3) . . ?
N2 C4 C4 117.9(4) . 2_576 ?
N1 C4 C4 116.9(4) . 2_576 ?
C5 N3 C9 120.0(5) . . ?
C5 N3 C10 119.3(5) . . ?
C9 N3 C10 120.7(5) . . ?
N3 C5 C6 119.5(5) . . ?
N3 C5 H5 120.3 . . ?
C6 C5 H5 120.3 . . ?
C7 C6 C5 121.0(6) . . ?
C7 C6 H6 119.5 . . ?
C5 C6 H6 119.5 . . ?
C6 C7 C8 118.2(6) . . ?
C6 C7 H7 120.9 . . ?
C8 C7 H7 120.9 . . ?
C9 C8 C7 119.8(6) . . ?
C9 C8 H8 120.1 . . ?
C7 C8 H8 120.1 . . ?
N3 C9 C8 121.4(6) . . ?
N3 C9 H9 119.3 . . ?
C8 C9 H9 119.3 . . ?
C11 C10 N3 115.0(6) . . ?
C11 C10 H10A 108.5 . . ?
N3 C10 H10A 108.5 . . ?
C11 C10 H10B 108.5 . . ?
N3 C10 H10B 108.5 . . ?
H10A C10 H10B 107.5 . . ?
C12 C11 C10 112.6(8) . . ?
C12 C11 H11A 109.1 . . ?
C10 C11 H11A 109.1 . . ?
C12 C11 H11B 109.1 . . ?
C10 C11 H11B 109.1 . . ?
H11A C11 H11B 107.8 . . ?
C11 C12 C13 112.0(8) . . ?
C11 C12 H12A 109.2 . . ?
C13 C12 H12A 109.2 . . ?
C11 C12 H12B 109.2 . . ?
C13 C12 H12B 109.2 . . ?
H12A C12 H12B 107.9 . . ?
C12 C13 H13A 109.5 . . ?
C12 C13 H13B 109.5 . . ?
H13A C13 H13B 109.5 . . ?
C12 C13 H13C 109.5 . . ?
H13A C13 H13C 109.5 . . ?
H13B C13 H13C 109.5 . . ?

loop_
_geom_bond_atom_site_label_1
_geom_bond_atom_site_label_2
_geom_bond_distance
_geom_bond_site_symmetry_2
_geom_bond_publ_flag
In1 N1 2.365(3) . ?
In1 N2 2.378(4) 2_576 ?
In1 Cl1 2.4313(11) . ?
In1 Cl2 2.4436(13) . ?
In1 Cl3 2.4537(12) . ?
In1 Cl4 2.4626(14) . ?
N1 C4 1.335(5) . ?
N1 C1 1.339(5) . ?
N2 C4 1.323(5) . ?
N2 C3 1.332(5) . ?
C1 C2 1.357(6) . ?
C1 H1 0.9300 . ?
C2 C3 1.373(6) . ?
C2 H2 0.9300 . ?
C3 H3 0.9300 . ?
C4 C4 1.488(7) 2_576 ?
N3 C5 1.334(6) . ?
N3 C9 1.341(6) . ?
N3 C10 1.500(7) . ?
C5 C6 1.371(8) . ?
C5 H5 0.9300 . ?
C6 C7 1.355(8) . ?
C6 H6 0.9300 . ?
C7 C8 1.372(9) . ?
C7 H7 0.9300 . ?
C8 C9 1.344(8) . ?
C8 H8 0.9300 . ?
C9 H9 0.9300 . ?
C10 C11 1.438(10) . ?
C10 H10A 0.9700 . ?
C10 H10B 0.9700 . ?
C11 C12 1.360(10) . ?
C11 H11A 0.9700 . ?
C11 H11B 0.9700 . ?
C12 C13 1.635(12) . ?
C12 H12A 0.9700 . ?
C12 H12B 0.9700 . ?
C13 H13A 0.9600 . ?
C13 H13B 0.9600 . ?
C13 H13C 0.9600 . ?

loop_
_geom_hbond_atom_site_label_D
_geom_hbond_atom_site_label_H
_geom_hbond_atom_site_label_A
_geom_hbond_distance_DH
_geom_hbond_distance_HA
_geom_hbond_distance_DA
_geom_hbond_angle_DHA
_geom_hbond_site_symmetry_A
_geom_hbond_publ_flag
C1 H1 Cl3 0.93 2.94 3.562(5) 125.1 . yes
C3 H3 Cl1 0.93 2.88 3.506(5) 125.4 2_576 yes
C3 H3 Cl2 0.93 2.91 3.554(4) 127.3 1_455 yes
C6 H6 Cl3 0.93 2.87 3.615(7) 137.5 2_666 yes
C8 H8 Cl4 0.93 2.82 3.719(6) 162.2 2_667 yes
C9 H9 Cl1 0.93 2.81 3.507(6) 132.4 2_667 yes
C10 H10A Cl4 0.97 2.74 3.602(7) 148.4 2_567 yes
C10 H10B Cl3 0.97 2.94 3.766(7) 144.2 . yes

loop_
_geom_torsion_atom_site_label_1
_geom_torsion_atom_site_label_2
_geom_torsion_atom_site_label_3
_geom_torsion_atom_site_label_4
_geom_torsion
_geom_torsion_site_symmetry_1
_geom_torsion_site_symmetry_2
_geom_torsion_site_symmetry_3
_geom_torsion_site_symmetry_4
_geom_torsion_publ_flag
C4 N1 C1 C2 -1.0(7) . . . . ?
In1 N1 C1 C2 177.5(4) . . . . ?
N1 C1 C2 C3 0.4(8) . . . . ?
C4 N2 C3 C2 -0.2(7) . . . . ?
In1 N2 C3 C2 176.8(3) 2_576 . . . ?
C1 C2 C3 N2 0.2(8) . . . . ?
C3 N2 C4 N1 -0.5(7) . . . . ?
In1 N2 C4 N1 -177.7(3) 2_576 . . . ?
C3 N2 C4 C4 179.8(5) . . . 2_576 ?
In1 N2 C4 C4 2.5(6) 2_576 . . 2_576 ?
C1 N1 C4 N2 1.0(7) . . . . ?
In1 N1 C4 N2 -177.5(3) . . . . ?
C1 N1 C4 C4 -179.2(5) . . . 2_576 ?
In1 N1 C4 C4 2.2(6) . . . 2_576 ?
C9 N3 C5 C6 -0.5(7) . . . . ?
C10 N3 C5 C6 178.9(5) . . . . ?
N3 C5 C6 C7 -1.1(8) . . . . ?
C5 C6 C7 C8 2.0(9) . . . . ?
C6 C7 C8 C9 -1.4(9) . . . . ?
C5 N3 C9 C8 1.1(8) . . . . ?
C10 N3 C9 C8 -178.3(6) . . . . ?
C7 C8 C9 N3 -0.1(9) . . . . ?
C5 N3 C10 C11 78.6(8) . . . . ?
C9 N3 C10 C11 -102.0(7) . . . . ?
N3 C10 C11 C12 63.4(10) . . . . ?
C10 C11 C12 C13 168.3(8) . . . . ?
